data_7027817
loop_
_publ_author_name
'Kanematsu, Naohiro'
'Ebihara, Masahiro'
'Kawamura, Takashi'

_publ_section_title
;
 A one-step synthesis of an iridium(II) dinuclear complex. Preparation,
 structures and properties of
 bis(\m-acetato)dicarbonyldichlorodiiridium(II) complexes&#x200A;&#x2020;
;
_journal_issue 24
_journal_name_full 'Journal of the Chemical Society, Dalton Transactions'
_journal_page_first 4413
_journal_paper_doi 10.1039/a907776f
_journal_year 1999
_chemical_formula_moiety 'C10 H18 Cl2 Ir2 O8 S2 '
_chemical_formula_sum 'C10 H18 Cl2 Ir2 O8 S2'
_chemical_formula_weight 785.71
_space_group_IT_number 2
_symmetry_cell_setting triclinic
_symmetry_Int_Tables_number 2
_symmetry_space_group_name_Hall '-P 1'
_symmetry_space_group_name_H-M 'P -1'
_audit_creation_date 'Sat Sep  4 19:36:05 1999'
_audit_creation_method 'from TEXRAY.INF file'
_cell_angle_alpha 90.57(1)
_cell_angle_beta 95.88(2)
_cell_angle_gamma 75.35(1)
_cell_formula_units_Z 2
_cell_length_a 9.913(2)
_cell_length_b 12.268(2)
_cell_length_c 8.369(2)
_cell_measurement_reflns_used 25
_cell_measurement_temperature 193.2
_cell_measurement_theta_max 15.0
_cell_measurement_theta_min 12.6
_cell_volume 979.4(4)
_computing_cell_refinement 'Rigaku/AFC Diffractometer Control'
_computing_data_collection 'Rigaku/AFC Diffractometer Control'
_computing_data_reduction teXsan
_computing_publication_material teXsan
_computing_structure_refinement teXsan
_computing_structure_solution SHELXS86
_diffrn_ambient_temperature 193.2
_diffrn_measurement_device_type 'Rigaku AFC7R'
_diffrn_measurement_method \w-2\q
_diffrn_orient_matrix_UB_11 -0.06440
_diffrn_orient_matrix_UB_12 0.04420
_diffrn_orient_matrix_UB_13 0.07537
_diffrn_orient_matrix_UB_21 0.05780
_diffrn_orient_matrix_UB_22 -0.04593
_diffrn_orient_matrix_UB_23 0.09261
_diffrn_orient_matrix_UB_31 0.05920
_diffrn_orient_matrix_UB_32 0.05507
_diffrn_orient_matrix_UB_33 0.01357
_diffrn_radiation_detector 'scintillation counter'
_diffrn_radiation_monochromator graphite
_diffrn_radiation_source 'Rigaku rotating anode'
_diffrn_radiation_type 'Mo K\a'
_diffrn_radiation_wavelength 0.7107
_diffrn_reflns_av_R_equivalents 0.029
_diffrn_reflns_av_sigmaI/netI 0.035
_diffrn_reflns_limit_h_max 12
_diffrn_reflns_limit_h_min 0
_diffrn_reflns_limit_k_max 15
_diffrn_reflns_limit_k_min -15
_diffrn_reflns_limit_l_max 10
_diffrn_reflns_limit_l_min -10
_diffrn_reflns_number 4744
_diffrn_reflns_reduction_process 'Lp corrections applied'
_diffrn_reflns_theta_max 27.50
_diffrn_reflns_theta_min 2.14
_diffrn_standards_decay_% 1.35
_diffrn_standards_interval_count 150
_diffrn_standards_number 3
_exptl_absorpt_coefficient_mu 14.130
_exptl_absorpt_correction_T_max 0.169
_exptl_absorpt_correction_T_min 0.043
_exptl_absorpt_correction_type analytical
_exptl_absorpt_process_details Tompa_analytical
_exptl_crystal_colour yellow
_exptl_crystal_density_diffrn 2.664
_exptl_crystal_density_method 'not measured'
_exptl_crystal_description prismatic
_exptl_crystal_F_000 724.00
_exptl_crystal_size_max 0.300
_exptl_crystal_size_mid 0.200
_exptl_crystal_size_min 0.180
_refine_diff_density_max 1.43
_refine_diff_density_min -1.87
_refine_ls_extinction_coef 0.033(2)
_refine_ls_extinction_method 'Zachariasen(1967) type 2 Gaussian isotropic'
_refine_ls_goodness_of_fit_ref 1.679
_refine_ls_hydrogen_treatment noref
_refine_ls_matrix_type full
_refine_ls_number_constraints 0
_refine_ls_number_parameters 218
_refine_ls_number_reflns 3922
_refine_ls_number_restraints 0
_refine_ls_R_factor_all 0.0272
_refine_ls_R_factor_gt 0.0272
_refine_ls_shift/su_max 0.0010
_refine_ls_shift/su_mean 0.0000
_refine_ls_structure_factor_coef F
_refine_ls_weighting_details 'w = 1/[\s^2^(Fo) + 0.00010|Fo|^2^]'
_refine_ls_weighting_scheme calc
_refine_ls_wR_factor_gt 0.0323
_refine_ls_wR_factor_ref 0.0323
_reflns_number_gt 3922
_reflns_number_total 4485
_reflns_observed_criterion >2.0sigma(I)
_cod_data_source_file 907776fsup1.cif
_cod_data_source_block '[Ir2(O2CMe)2Cl2(CO)2(DMSO)2]_3'
_cod_original_cell_volume 979.3(3)
_cod_original_sg_symbol_H-M 'P -1         '
_cod_original_formula_sum 'C10 H18 Cl2 Ir2 O8 S2 '
_cod_database_code 7027817

loop_
_symmetry_equiv_pos_as_xyz
x,y,z
-x,-y,-z

loop_
_atom_site_label
_atom_site_type_symbol
_atom_site_fract_x
_atom_site_fract_y
_atom_site_fract_z
_atom_site_U_iso_or_equiv
_atom_site_adp_type
_atom_site_occupancy
_atom_site_calc_flag
Ir(1) Ir 0.86632(2) 0.24376(2) 0.34255(3) 0.01635(6) Uani 1.00 d
Ir(2) Ir 0.63012(2) 0.24796(2) 0.17344(3) 0.01866(6) Uani 1.00 d
Cl(1) Cl 0.8128(2) 0.4348(1) 0.3990(2) 0.0329(4) Uani 1.00 d
Cl(2) Cl 0.5608(2) 0.1353(2) 0.3549(2) 0.0365(5) Uani 1.00 d
S(1) S 1.1057(2) 0.2308(1) 0.4507(2) 0.0208(3) Uani 1.00 d
S(2) S 0.4373(2) 0.2321(1) -0.0211(2) 0.0276(4) Uani 1.00 d
O(1) O 0.9244(4) 0.0772(3) 0.2753(5) 0.022(1) Uani 1.00 d
O(2) O 0.7457(4) 0.1008(4) 0.0804(5) 0.025(1) Uani 1.00 d
O(3) O 0.9229(4) 0.2864(4) 0.1234(5) 0.024(1) Uani 1.00 d
O(4) O 0.7027(5) 0.3352(4) 0.0044(5) 0.027(1) Uani 1.00 d
O(5) O 0.7770(6) 0.1957(5) 0.6559(6) 0.045(2) Uani 1.00 d
O(6) O 0.4633(6) 0.4516(5) 0.3203(7) 0.051(2) Uani 1.00 d
O(7) O 1.1321(5) 0.2451(4) 0.6257(5) 0.035(1) Uani 1.00 d
O(8) O 0.3159(6) 0.2079(7) 0.0415(7) 0.078(2) Uani 1.00 d
C(1) C 0.8570(6) 0.0429(5) 0.1548(7) 0.019(1) Uani 1.00 d
C(2) C 0.9144(7) -0.0741(5) 0.1025(7) 0.026(2) Uani 1.00 d
C(3) C 0.8315(7) 0.3326(5) 0.0115(7) 0.023(1) Uani 1.00 d
C(4) C 0.8801(8) 0.3905(6) -0.1212(8) 0.033(2) Uani 1.00 d
C(5) C 0.8110(6) 0.2083(6) 0.5391(8) 0.028(2) Uani 1.00 d
C(6) C 0.5261(7) 0.3786(6) 0.2629(7) 0.027(2) Uani 1.00 d
C(7) C 1.2155(7) 0.1009(6) 0.3970(10) 0.038(2) Uani 1.00 d
C(8) C 1.1743(7) 0.3287(6) 0.3535(8) 0.031(2) Uani 1.00 d
C(9) C 0.4926(9) 0.1293(8) -0.1665(10) 0.056(3) Uani 1.00 d
C(10) C 0.384(1) 0.3515(8) -0.147(1) 0.092(4) Uani 1.00 d
H(1) H 0.8716 -0.1236 0.1529 0.0314 Uiso 1.00 calc
H(2) H 1.0128 -0.0957 0.1310 0.0314 Uiso 1.00 calc
H(3) H 0.8956 -0.0777 -0.0111 0.0314 Uiso 1.00 calc
H(4) H 0.9555 0.3386 -0.1649 0.0416 Uiso 1.00 calc
H(5) H 0.9090 0.4535 -0.0814 0.0416 Uiso 1.00 calc
H(6) H 0.8043 0.4134 -0.2043 0.0416 Uiso 1.00 calc
H(7) H 1.1935 0.0409 0.4511 0.0459 Uiso 1.00 calc
H(8) H 1.3106 0.1005 0.4265 0.0459 Uiso 1.00 calc
H(9) H 1.2009 0.0917 0.2841 0.0459 Uiso 1.00 calc
H(10) H 1.2693 0.3206 0.3945 0.0376 Uiso 1.00 calc
H(11) H 1.1691 0.3154 0.2413 0.0376 Uiso 1.00 calc
H(12) H 1.1213 0.4030 0.3722 0.0376 Uiso 1.00 calc
H(13) H 0.5249 0.0573 -0.1158 0.0668 Uiso 1.00 calc
H(14) H 0.5663 0.1467 -0.2172 0.0668 Uiso 1.00 calc
H(15) H 0.4161 0.1293 -0.2448 0.0668 Uiso 1.00 calc
H(16) H 0.4638 0.3751 -0.1701 0.1101 Uiso 1.00 calc
H(17) H 0.3355 0.3338 -0.2429 0.1101 Uiso 1.00 calc
H(18) H 0.3234 0.4100 -0.0934 0.1101 Uiso 1.00 calc

loop_
_atom_site_aniso_label
_atom_site_aniso_U_11
_atom_site_aniso_U_22
_atom_site_aniso_U_33
_atom_site_aniso_U_12
_atom_site_aniso_U_13
_atom_site_aniso_U_23
Ir(1) 0.0149(1) 0.0177(1) 0.0176(1) -0.00671(9) 0.00107(8) -0.00324(8)
Ir(2) 0.0139(1) 0.0204(1) 0.0224(1) -0.00620(9) 0.00045(9) -0.00329(9)
Cl(1) 0.0339(9) 0.0234(8) 0.0401(9) -0.0075(7) -0.0016(7) -0.0083(7)
Cl(2) 0.0286(8) 0.0383(9) 0.0465(10) -0.0157(7) 0.0027(7) 0.0062(8)
S(1) 0.0167(7) 0.0275(8) 0.0201(7) -0.0101(6) -0.0005(5) -0.0003(6)
S(2) 0.0179(7) 0.0379(9) 0.0279(8) -0.0107(7) -0.0018(6) -0.0065(7)
O(1) 0.020(2) 0.017(2) 0.027(2) -0.005(2) 0.001(2) -0.005(2)
O(2) 0.018(2) 0.024(2) 0.030(2) -0.003(2) 0.000(2) -0.010(2)
O(3) 0.020(2) 0.032(2) 0.021(2) -0.009(2) 0.003(2) 0.000(2)
O(4) 0.023(2) 0.032(2) 0.025(2) -0.007(2) 0.001(2) 0.003(2)
O(5) 0.048(3) 0.061(4) 0.035(3) -0.030(3) 0.003(3) 0.000(3)
O(6) 0.029(3) 0.048(3) 0.071(4) -0.004(3) 0.004(3) -0.011(3)
O(7) 0.032(3) 0.059(3) 0.020(2) -0.023(3) -0.004(2) -0.001(2)
O(8) 0.030(3) 0.179(8) 0.041(3) -0.053(4) 0.008(3) -0.021(4)
C(1) 0.019(3) 0.019(3) 0.022(3) -0.007(2) 0.006(2) -0.005(2)
C(2) 0.028(3) 0.020(3) 0.029(3) -0.004(3) 0.003(3) -0.006(2)
C(3) 0.028(3) 0.021(3) 0.022(3) -0.009(3) 0.007(2) -0.006(2)
C(4) 0.041(4) 0.034(4) 0.028(3) -0.016(3) 0.006(3) 0.004(3)
C(5) 0.011(3) 0.043(4) 0.033(3) -0.012(3) 0.003(2) -0.019(3)
C(6) 0.024(3) 0.037(4) 0.025(3) -0.019(3) 0.004(3) -0.012(3)
C(7) 0.021(3) 0.026(3) 0.064(5) -0.001(3) 0.000(3) -0.006(3)
C(8) 0.031(4) 0.035(4) 0.035(4) -0.019(3) 0.007(3) -0.003(3)
C(9) 0.050(5) 0.074(6) 0.044(5) -0.018(5) -0.003(4) -0.027(4)
C(10) 0.096(9) 0.055(6) 0.110(9) -0.027(6) -0.079(8) 0.031(6)

loop_
_atom_type_symbol
_atom_type_description
_atom_type_scat_dispersion_real
_atom_type_scat_dispersion_imag
_atom_type_scat_source
Ir Ir -1.444 7.990
;International Tables for Crystallography
(1992, Vol. C, Tables 4.2.6.8 and 6.1.1.1)
;
C C 0.003 0.002
;International Tables for Crystallography
(1992, Vol. C, Tables 4.2.6.8 and 6.1.1.1)
;
H H 0.000 0.000
;International Tables for Crystallography
(1992, Vol. C, Table 6.1.1.2)
;
O O 0.011 0.006
;International Tables for Crystallography
(1992, Vol. C, Tables 4.2.6.8 and 6.1.1.1)
;
S S 0.125 0.123
;International Tables for Crystallography
(1992, Vol. C, Tables 4.2.6.8 and 6.1.1.1)
;
Cl Cl 0.148 0.159
;International Tables for Crystallography
(1992, Vol. C, Tables 4.2.6.8 and 6.1.1.1)
;

loop_
_geom_angle_atom_site_label_1
_geom_angle_atom_site_label_2
_geom_angle_atom_site_label_3
_geom_angle
_geom_angle_site_symmetry_1
_geom_angle_site_symmetry_2
_geom_angle_site_symmetry_3
_geom_angle_publ_flag
Ir(2) Ir(1) Cl(1) 96.00(4) 1_555 1_555 1_555 yes
Ir(2) Ir(1) S(1) 168.77(4) 1_555 1_555 1_555 yes
Ir(2) Ir(1) O(1) 84.9(1) 1_555 1_555 1_555 yes
Ir(2) Ir(1) O(3) 83.0(1) 1_555 1_555 1_555 yes
Ir(2) Ir(1) C(5) 96.0(2) 1_555 1_555 1_555 yes
Cl(1) Ir(1) S(1) 88.60(6) 1_555 1_555 1_555 yes
Cl(1) Ir(1) O(1) 174.6(1) 1_555 1_555 1_555 yes
Cl(1) Ir(1) O(3) 87.2(1) 1_555 1_555 1_555 yes
Cl(1) Ir(1) C(5) 91.8(2) 1_555 1_555 1_555 yes
S(1) Ir(1) O(1) 89.6(1) 1_555 1_555 1_555 yes
S(1) Ir(1) O(3) 87.0(1) 1_555 1_555 1_555 yes
S(1) Ir(1) C(5) 94.1(2) 1_555 1_555 1_555 yes
O(1) Ir(1) O(3) 87.6(2) 1_555 1_555 1_555 yes
O(1) Ir(1) C(5) 93.4(2) 1_555 1_555 1_555 yes
O(3) Ir(1) C(5) 178.5(2) 1_555 1_555 1_555 yes
Ir(1) Ir(2) Cl(2) 94.20(4) 1_555 1_555 1_555 yes
Ir(1) Ir(2) S(2) 169.16(4) 1_555 1_555 1_555 yes
Ir(1) Ir(2) O(2) 83.2(1) 1_555 1_555 1_555 yes
Ir(1) Ir(2) O(4) 85.0(1) 1_555 1_555 1_555 yes
Ir(1) Ir(2) C(6) 96.2(2) 1_555 1_555 1_555 yes
Cl(2) Ir(2) S(2) 90.25(6) 1_555 1_555 1_555 yes
Cl(2) Ir(2) O(2) 87.4(1) 1_555 1_555 1_555 yes
Cl(2) Ir(2) O(4) 174.9(1) 1_555 1_555 1_555 yes
Cl(2) Ir(2) C(6) 91.2(2) 1_555 1_555 1_555 yes
S(2) Ir(2) O(2) 87.1(1) 1_555 1_555 1_555 yes
S(2) Ir(2) O(4) 89.7(1) 1_555 1_555 1_555 yes
S(2) Ir(2) C(6) 93.6(2) 1_555 1_555 1_555 yes
O(2) Ir(2) O(4) 87.6(2) 1_555 1_555 1_555 yes
O(2) Ir(2) C(6) 178.4(2) 1_555 1_555 1_555 yes
O(4) Ir(2) C(6) 93.9(2) 1_555 1_555 1_555 yes
Ir(1) S(1) O(7) 117.2(2) 1_555 1_555 1_555 yes
Ir(1) S(1) C(7) 109.8(2) 1_555 1_555 1_555 yes
Ir(1) S(1) C(8) 110.6(2) 1_555 1_555 1_555 yes
O(7) S(1) C(7) 108.7(3) 1_555 1_555 1_555 yes
O(7) S(1) C(8) 107.6(3) 1_555 1_555 1_555 yes
C(7) S(1) C(8) 101.8(4) 1_555 1_555 1_555 yes
Ir(2) S(2) O(8) 117.0(2) 1_555 1_555 1_555 yes
Ir(2) S(2) C(9) 111.8(3) 1_555 1_555 1_555 yes
Ir(2) S(2) C(10) 110.4(3) 1_555 1_555 1_555 yes
O(8) S(2) C(9) 107.1(4) 1_555 1_555 1_555 yes
O(8) S(2) C(10) 110.0(5) 1_555 1_555 1_555 yes
C(9) S(2) C(10) 99.1(5) 1_555 1_555 1_555 yes
Ir(1) O(1) C(1) 120.1(4) 1_555 1_555 1_555 yes
Ir(2) O(2) C(1) 121.8(4) 1_555 1_555 1_555 yes
Ir(1) O(3) C(3) 121.3(4) 1_555 1_555 1_555 yes
Ir(2) O(4) C(3) 120.2(4) 1_555 1_555 1_555 yes
O(1) C(1) O(2) 124.5(5) 1_555 1_555 1_555 yes
O(1) C(1) C(2) 117.0(5) 1_555 1_555 1_555 yes
O(2) C(1) C(2) 118.5(5) 1_555 1_555 1_555 yes
C(1) C(2) H(1) 109.6(6) 1_555 1_555 1_555 no
C(1) C(2) H(2) 109.5(5) 1_555 1_555 1_555 no
C(1) C(2) H(3) 109.4(5) 1_555 1_555 1_555 no
H(1) C(2) H(2) 109.6(6) 1_555 1_555 1_555 no
H(1) C(2) H(3) 109.4(6) 1_555 1_555 1_555 no
H(2) C(2) H(3) 109.3(6) 1_555 1_555 1_555 no
O(3) C(3) O(4) 124.9(5) 1_555 1_555 1_555 yes
O(3) C(3) C(4) 117.1(5) 1_555 1_555 1_555 yes
O(4) C(3) C(4) 118.0(6) 1_555 1_555 1_555 yes
C(3) C(4) H(4) 109.1(6) 1_555 1_555 1_555 no
C(3) C(4) H(5) 110.1(6) 1_555 1_555 1_555 no
C(3) C(4) H(6) 108.9(6) 1_555 1_555 1_555 no
H(4) C(4) H(5) 110.3(7) 1_555 1_555 1_555 no
H(4) C(4) H(6) 108.5(7) 1_555 1_555 1_555 no
H(5) C(4) H(6) 109.9(7) 1_555 1_555 1_555 no
Ir(1) C(5) O(5) 174.9(7) 1_555 1_555 1_555 yes
Ir(2) C(6) O(6) 176.4(6) 1_555 1_555 1_555 yes
S(1) C(7) H(7) 109.5(6) 1_555 1_555 1_555 no
S(1) C(7) H(8) 109.5(5) 1_555 1_555 1_555 no
S(1) C(7) H(9) 109.4(5) 1_555 1_555 1_555 no
H(7) C(7) H(8) 109.6(7) 1_555 1_555 1_555 no
H(7) C(7) H(9) 109.4(7) 1_555 1_555 1_555 no
H(8) C(7) H(9) 109.5(8) 1_555 1_555 1_555 no
S(1) C(8) H(10) 109.5(5) 1_555 1_555 1_555 no
S(1) C(8) H(11) 109.5(5) 1_555 1_555 1_555 no
S(1) C(8) H(12) 109.5(5) 1_555 1_555 1_555 no
H(10) C(8) H(11) 109.4(7) 1_555 1_555 1_555 no
H(10) C(8) H(12) 109.5(6) 1_555 1_555 1_555 no
H(11) C(8) H(12) 109.4(7) 1_555 1_555 1_555 no
S(2) C(9) H(13) 109.5(7) 1_555 1_555 1_555 no
S(2) C(9) H(14) 109.3(7) 1_555 1_555 1_555 no
S(2) C(9) H(15) 109.4(7) 1_555 1_555 1_555 no
H(13) C(9) H(14) 109.6(9) 1_555 1_555 1_555 no
H(13) C(9) H(15) 109.6(9) 1_555 1_555 1_555 no
H(14) C(9) H(15) 109.4(9) 1_555 1_555 1_555 no
S(2) C(10) H(16) 109.5(7) 1_555 1_555 1_555 no
S(2) C(10) H(17) 109.2(7) 1_555 1_555 1_555 no
S(2) C(10) H(18) 109.0(10) 1_555 1_555 1_555 no
H(16) C(10) H(17) 110(1) 1_555 1_555 1_555 no
H(16) C(10) H(18) 109.7(10) 1_555 1_555 1_555 no
H(17) C(10) H(18) 109(1) 1_555 1_555 1_555 no

loop_
_geom_bond_atom_site_label_1
_geom_bond_atom_site_label_2
_geom_bond_distance
_geom_bond_site_symmetry_1
_geom_bond_site_symmetry_2
_geom_bond_publ_flag
Ir(1) Ir(2) 2.5980(5) 1_555 1_555 yes
Ir(1) Cl(1) 2.323(2) 1_555 1_555 yes
Ir(1) S(1) 2.418(1) 1_555 1_555 yes
Ir(1) O(1) 2.066(4) 1_555 1_555 yes
Ir(1) O(3) 2.081(4) 1_555 1_555 yes
Ir(1) C(5) 1.875(7) 1_555 1_555 yes
Ir(2) Cl(2) 2.329(2) 1_555 1_555 yes
Ir(2) S(2) 2.426(2) 1_555 1_555 yes
Ir(2) O(2) 2.070(4) 1_555 1_555 yes
Ir(2) O(4) 2.072(4) 1_555 1_555 yes
Ir(2) C(6) 1.868(7) 1_555 1_555 yes
S(1) O(7) 1.478(4) 1_555 1_555 yes
S(1) C(7) 1.770(7) 1_555 1_555 yes
S(1) C(8) 1.765(6) 1_555 1_555 yes
S(2) O(8) 1.457(6) 1_555 1_555 yes
S(2) C(9) 1.769(9) 1_555 1_555 yes
S(2) C(10) 1.747(9) 1_555 1_555 yes
O(1) C(1) 1.279(7) 1_555 1_555 yes
O(2) C(1) 1.258(7) 1_555 1_555 yes
O(3) C(3) 1.263(7) 1_555 1_555 yes
O(4) C(3) 1.264(7) 1_555 1_555 yes
O(5) C(5) 1.090(8) 1_555 1_555 yes
O(6) C(6) 1.091(8) 1_555 1_555 yes
C(1) C(2) 1.483(8) 1_555 1_555 yes
C(3) C(4) 1.506(8) 1_555 1_555 yes

loop_
_geom_contact_atom_site_label_1
_geom_contact_atom_site_label_2
_geom_contact_distance
_geom_contact_site_symmetry_1
_geom_contact_site_symmetry_2
Ir(1) Ir(2) 2.5980(5) 1_555 1_555
Cl(1) C(10) 3.439(9) 1_555 2_665
Cl(1) C(8) 3.569(7) 1_555 2_766
O(3) C(2) 3.371(8) 1_555 2_755
O(4) O(5) 3.418(7) 1_555 1_554
O(5) C(4) 3.315(8) 1_555 1_556
O(5) C(3) 3.464(8) 1_555 1_556
O(5) C(2) 3.486(8) 1_555 2_756
O(5) C(9) 3.59(1) 1_555 1_556
O(6) O(6) 3.30(1) 1_555 2_666
O(6) C(10) 3.55(1) 1_555 2_665
O(6) C(8) 3.594(8) 1_555 1_455
O(7) C(2) 3.254(8) 1_555 2_756
O(7) C(10) 3.49(1) 1_555 1_656
O(7) C(4) 3.559(9) 1_555 1_556
O(8) C(8) 3.257(10) 1_555 1_455
O(8) C(2) 3.264(9) 1_555 2_655
O(8) C(7) 3.59(1) 1_555 1_455
C(1) C(2) 3.372(9) 1_555 2_755
C(2) C(2) 3.37(1) 1_555 2_755

loop_
_geom_torsion_atom_site_label_1
_geom_torsion_atom_site_label_2
_geom_torsion_atom_site_label_3
_geom_torsion_atom_site_label_4
_geom_torsion
_geom_torsion_site_symmetry_1
_geom_torsion_site_symmetry_2
_geom_torsion_site_symmetry_3
_geom_torsion_site_symmetry_4
_geom_torsion_publ_flag
Ir(1) Ir(2) S(2) O(8) 139.0(4) 1_555 1_555 1_555 1_555 yes
Ir(1) Ir(2) S(2) C(9) 15.0(5) 1_555 1_555 1_555 1_555 yes
Ir(1) Ir(2) S(2) C(10) -94.2(6) 1_555 1_555 1_555 1_555 yes
Ir(1) Ir(2) O(2) C(1) 21.6(4) 1_555 1_555 1_555 1_555 yes
Ir(1) Ir(2) O(4) C(3) 17.4(4) 1_555 1_555 1_555 1_555 yes
Ir(1) Ir(2) C(6) O(6) -95(9) 1_555 1_555 1_555 1_555 yes
Ir(1) O(1) C(1) O(2) -7.7(8) 1_555 1_555 1_555 1_555 yes
Ir(1) O(1) C(1) C(2) 173.3(4) 1_555 1_555 1_555 1_555 yes
Ir(1) O(3) C(3) O(4) -16.3(8) 1_555 1_555 1_555 1_555 yes
Ir(1) O(3) C(3) C(4) 162.6(4) 1_555 1_555 1_555 1_555 yes
Ir(2) Ir(1) S(1) O(7) -176.5(2) 1_555 1_555 1_555 1_555 yes
Ir(2) Ir(1) S(1) C(7) -51.9(4) 1_555 1_555 1_555 1_555 yes
Ir(2) Ir(1) S(1) C(8) 59.7(3) 1_555 1_555 1_555 1_555 yes
Ir(2) Ir(1) O(1) C(1) 18.4(4) 1_555 1_555 1_555 1_555 yes
Ir(2) Ir(1) O(3) C(3) 22.4(4) 1_555 1_555 1_555 1_555 yes
Ir(2) Ir(1) C(5) O(5) -98(6) 1_555 1_555 1_555 1_555 yes
Ir(2) O(2) C(1) O(1) -14.2(8) 1_555 1_555 1_555 1_555 yes
Ir(2) O(2) C(1) C(2) 164.8(4) 1_555 1_555 1_555 1_555 yes
Ir(2) O(4) C(3) O(3) -5.5(8) 1_555 1_555 1_555 1_555 yes
Ir(2) O(4) C(3) C(4) 175.6(4) 1_555 1_555 1_555 1_555 yes
Cl(1) Ir(1) Ir(2) Cl(2) -114.78(7) 1_555 1_555 1_555 1_555 yes
Cl(1) Ir(1) Ir(2) S(2) 131.3(2) 1_555 1_555 1_555 1_555 yes
Cl(1) Ir(1) Ir(2) O(2) 158.4(1) 1_555 1_555 1_555 1_555 yes
Cl(1) Ir(1) Ir(2) O(4) 70.2(1) 1_555 1_555 1_555 1_555 yes
Cl(1) Ir(1) Ir(2) C(6) -23.1(2) 1_555 1_555 1_555 1_555 yes
Cl(1) Ir(1) S(1) O(7) 69.1(2) 1_555 1_555 1_555 1_555 yes
Cl(1) Ir(1) S(1) C(7) -166.3(3) 1_555 1_555 1_555 1_555 yes
Cl(1) Ir(1) S(1) C(8) -54.8(3) 1_555 1_555 1_555 1_555 yes
Cl(1) Ir(1) O(1) C(1) -80(1) 1_555 1_555 1_555 1_555 yes
Cl(1) Ir(1) O(3) C(3) -74.0(4) 1_555 1_555 1_555 1_555 yes
Cl(1) Ir(1) C(5) O(5) -2(6) 1_555 1_555 1_555 1_555 yes
Cl(2) Ir(2) Ir(1) S(1) 131.5(2) 1_555 1_555 1_555 1_555 yes
Cl(2) Ir(2) Ir(1) O(1) 70.6(1) 1_555 1_555 1_555 1_555 yes
Cl(2) Ir(2) Ir(1) O(3) 158.8(1) 1_555 1_555 1_555 1_555 yes
Cl(2) Ir(2) Ir(1) C(5) -22.3(2) 1_555 1_555 1_555 1_555 yes
Cl(2) Ir(2) S(2) O(8) 24.7(4) 1_555 1_555 1_555 1_555 yes
Cl(2) Ir(2) S(2) C(9) -99.3(4) 1_555 1_555 1_555 1_555 yes
Cl(2) Ir(2) S(2) C(10) 151.5(5) 1_555 1_555 1_555 1_555 yes
Cl(2) Ir(2) O(2) C(1) -73.0(4) 1_555 1_555 1_555 1_555 yes
Cl(2) Ir(2) O(4) C(3) -63(1) 1_555 1_555 1_555 1_555 yes
Cl(2) Ir(2) C(6) O(6) 0(9) 1_555 1_555 1_555 1_555 yes
S(1) Ir(1) Ir(2) S(2) 17.5(3) 1_555 1_555 1_555 1_555 yes
S(1) Ir(1) Ir(2) O(2) 44.6(2) 1_555 1_555 1_555 1_555 yes
S(1) Ir(1) Ir(2) O(4) -43.5(2) 1_555 1_555 1_555 1_555 yes
S(1) Ir(1) Ir(2) C(6) -136.9(3) 1_555 1_555 1_555 1_555 yes
S(1) Ir(1) O(1) C(1) -151.8(4) 1_555 1_555 1_555 1_555 yes
S(1) Ir(1) O(3) C(3) -162.8(4) 1_555 1_555 1_555 1_555 yes
S(1) Ir(1) C(5) O(5) 86(6) 1_555 1_555 1_555 1_555 yes
S(2) Ir(2) Ir(1) O(1) -43.4(2) 1_555 1_555 1_555 1_555 yes
S(2) Ir(2) Ir(1) O(3) 44.9(3) 1_555 1_555 1_555 1_555 yes
S(2) Ir(2) Ir(1) C(5) -136.3(3) 1_555 1_555 1_555 1_555 yes
S(2) Ir(2) O(2) C(1) -163.4(4) 1_555 1_555 1_555 1_555 yes
S(2) Ir(2) O(4) C(3) -153.1(5) 1_555 1_555 1_555 1_555 yes
S(2) Ir(2) C(6) O(6) 89(9) 1_555 1_555 1_555 1_555 yes
O(1) Ir(1) Ir(2) O(2) -16.2(2) 1_555 1_555 1_555 1_555 yes
O(1) Ir(1) Ir(2) O(4) -104.4(2) 1_555 1_555 1_555 1_555 yes
O(1) Ir(1) Ir(2) C(6) 162.2(2) 1_555 1_555 1_555 1_555 yes
O(1) Ir(1) S(1) O(7) -116.0(3) 1_555 1_555 1_555 1_555 yes
O(1) Ir(1) S(1) C(7) 8.6(3) 1_555 1_555 1_555 1_555 yes
O(1) Ir(1) S(1) C(8) 120.1(3) 1_555 1_555 1_555 1_555 yes
O(1) Ir(1) O(3) C(3) 107.5(4) 1_555 1_555 1_555 1_555 yes
O(1) Ir(1) C(5) O(5) 175(6) 1_555 1_555 1_555 1_555 yes
O(2) Ir(2) Ir(1) O(3) 72.0(2) 1_555 1_555 1_555 1_555 yes
O(2) Ir(2) Ir(1) C(5) -109.1(2) 1_555 1_555 1_555 1_555 yes
O(2) Ir(2) S(2) O(8) 112.0(4) 1_555 1_555 1_555 1_555 yes
O(2) Ir(2) S(2) C(9) -11.9(4) 1_555 1_555 1_555 1_555 yes
O(2) Ir(2) S(2) C(10) -121.2(5) 1_555 1_555 1_555 1_555 yes
O(2) Ir(2) O(4) C(3) -66.0(5) 1_555 1_555 1_555 1_555 yes
O(2) Ir(2) C(6) O(6) -24(14) 1_555 1_555 1_555 1_555 yes
O(3) Ir(1) Ir(2) O(4) -16.2(2) 1_555 1_555 1_555 1_555 yes
O(3) Ir(1) Ir(2) C(6) -109.5(2) 1_555 1_555 1_555 1_555 yes
O(3) Ir(1) S(1) O(7) 156.3(3) 1_555 1_555 1_555 1_555 yes
O(3) Ir(1) S(1) C(7) -79.1(3) 1_555 1_555 1_555 1_555 yes
O(3) Ir(1) S(1) C(8) 32.5(3) 1_555 1_555 1_555 1_555 yes
O(3) Ir(1) O(1) C(1) -64.8(4) 1_555 1_555 1_555 1_555 yes
O(3) Ir(1) C(5) O(5) -50(11) 1_555 1_555 1_555 1_555 yes
O(4) Ir(2) Ir(1) C(5) 162.7(2) 1_555 1_555 1_555 1_555 yes
O(4) Ir(2) S(2) O(8) -160.4(4) 1_555 1_555 1_555 1_555 yes
O(4) Ir(2) S(2) C(9) 75.7(4) 1_555 1_555 1_555 1_555 yes
O(4) Ir(2) S(2) C(10) -33.6(5) 1_555 1_555 1_555 1_555 yes
O(4) Ir(2) O(2) C(1) 106.8(4) 1_555 1_555 1_555 1_555 yes
O(4) Ir(2) C(6) O(6) 179(9) 1_555 1_555 1_555 1_555 yes
O(7) S(1) Ir(1) C(5) -22.6(3) 1_555 1_555 1_555 1_555 yes
O(8) S(2) Ir(2) C(6) -66.5(4) 1_555 1_555 1_555 1_555 yes
C(1) O(1) Ir(1) C(5) 114.1(4) 1_555 1_555 1_555 1_555 yes
C(1) O(2) Ir(2) C(6) -48(7) 1_555 1_555 1_555 1_555 yes
C(3) O(3) Ir(1) C(5) -26(7) 1_555 1_555 1_555 1_555 yes
C(3) O(4) Ir(2) C(6) 113.4(5) 1_555 1_555 1_555 1_555 yes
C(5) Ir(1) Ir(2) C(6) 69.3(3) 1_555 1_555 1_555 1_555 yes
C(5) Ir(1) S(1) C(7) 102.0(4) 1_555 1_555 1_555 1_555 yes
C(5) Ir(1) S(1) C(8) -146.5(3) 1_555 1_555 1_555 1_555 yes
C(6) Ir(2) S(2) C(9) 169.5(4) 1_555 1_555 1_555 1_555 yes
C(6) Ir(2) S(2) C(10) 60.3(6) 1_555 1_555 1_555 1_555 yes
